data_8104711
loop_
_publ_author_name
'Xiong, Ying'
'An, Ya'

_publ_section_title
;
 Crystal structure of
 N&#x2032;,N&#x2034;-((propane-2,2-diylbis(1H-pyrrole-5,2-diyl))bis(methaneylylidene))-di(isonicotinohydrazide)--
 water -- dimethylformamide (1/4/2), C25H24N8O2&#x00B7;4H2O&#x00B7;2C3H7NO
;
_journal_issue 4
_journal_name_full 'Zeitschrift f\"ur Kristallographie - New Crystal Structures'
_journal_page_first 785
_journal_page_last 787
_journal_paper_doi 10.1515/ncrs-2021-0091
_journal_volume 236
_journal_year 2021
_chemical_formula_moiety 'C25 H24 N8 O2, 4(H2 O), 2(C3 H7 N O)'
_chemical_formula_sum 'C31 H46 N10 O8'
_chemical_formula_weight 686.78
_space_group_crystal_system monoclinic
_space_group_IT_number 13
_space_group_name_Hall '-P 2yac'
_space_group_name_H-M_alt 'P 1 2/n 1'
_atom_sites_solution_hydrogens mixed
_atom_sites_solution_primary iterative
_cell_angle_alpha 90
_cell_angle_beta 97.259(3)
_cell_angle_gamma 90
_cell_formula_units_Z 2
_cell_length_a 8.8207(6)
_cell_length_b 9.7818(8)
_cell_length_c 20.9498(17)
_cell_measurement_reflns_used 9934
_cell_measurement_temperature 273.15
_cell_measurement_theta_max 32.26
_cell_measurement_theta_min 2.30
_cell_volume 1793.1(2)
_computing_cell_refinement 'SAINT (Brucker, 2012)[2]'
_computing_data_collection 'APEX2 (Brucker, 2012)[2]'
_computing_data_reduction 'SAINT (Brucker, 2012)[2]'
_computing_molecular_graphics 'Diamond 4.0[4]'
_computing_publication_material 'Olex2 (Dolomanov et al., 2009)[1]'
_computing_structure_refinement 'ShelXL (Sheldrick, 2015)[3]'
_diffrn_ambient_temperature 273.15
_diffrn_measured_fraction_theta_full 0.999
_diffrn_measured_fraction_theta_max 0.999
_diffrn_measurement_device_type 'CCD area detector'
_diffrn_measurement_method 'phi and omega scans'
_diffrn_radiation_type MoK\a
_diffrn_radiation_wavelength 0.71073
_diffrn_reflns_av_R_equivalents 0.1215
_diffrn_reflns_av_unetI/netI 0.0263
_diffrn_reflns_Laue_measured_fraction_full 0.999
_diffrn_reflns_Laue_measured_fraction_max 0.999
_diffrn_reflns_limit_h_max 10
_diffrn_reflns_limit_h_min -10
_diffrn_reflns_limit_k_max 11
_diffrn_reflns_limit_k_min -11
_diffrn_reflns_limit_l_max 24
_diffrn_reflns_limit_l_min -24
_diffrn_reflns_number 73802
_diffrn_reflns_point_group_measured_fraction_full 0.999
_diffrn_reflns_point_group_measured_fraction_max 0.999
_diffrn_reflns_theta_full 24.994
_diffrn_reflns_theta_max 24.994
_diffrn_reflns_theta_min 2.301
_exptl_absorpt_coefficient_mu 0.094
_exptl_absorpt_correction_T_max 0.7481
_exptl_absorpt_correction_T_min 0.6321
_exptl_absorpt_correction_type multi-scan
_exptl_crystal_colour yellow
_exptl_crystal_density_diffrn 1.272
_exptl_crystal_density_method 'not measured'
_exptl_crystal_description block
_exptl_crystal_F_000 732
_exptl_crystal_size_max 0.22
_exptl_crystal_size_mid 0.2
_exptl_crystal_size_min 0.18
_refine_diff_density_max 0.212
_refine_diff_density_min -0.226
_refine_diff_density_rms 0.032
_refine_ls_extinction_coef 0.0036(8)
_refine_ls_extinction_expression Fc^*^=kFc[1+0.001xFc^2^\l^3^/sin(2\q)]^-1/4^
_refine_ls_extinction_method 'SHELXL-2014/7 (Sheldrick 2014'
_refine_ls_goodness_of_fit_ref 1.074
_refine_ls_hydrogen_treatment constr
_refine_ls_matrix_type full
_refine_ls_number_parameters 231
_refine_ls_number_reflns 3179
_refine_ls_number_restraints 0
_refine_ls_restrained_S_all 1.074
_refine_ls_R_factor_all 0.0571
_refine_ls_R_factor_gt 0.0426
_refine_ls_shift/su_max 0.000
_refine_ls_shift/su_mean 0.000
_refine_ls_structure_factor_coef Fsqd
_refine_ls_weighting_details 'w=1/[\s^2^(Fo^2^)+(0.0517P)^2^+0.1691P] where P=(Fo^2^+2Fc^2^)/3'
_refine_ls_weighting_scheme calc
_refine_ls_wR_factor_gt 0.1208
_refine_ls_wR_factor_ref 0.1269
_reflns_Friedel_coverage 0.000
_reflns_Friedel_fraction_full .
_reflns_Friedel_fraction_max .
_reflns_number_gt 2439
_reflns_number_total 3179
_reflns_threshold_expression 'I > 2\s(I)'
_cod_data_source_file suppl_j_ncrs-2021-0091_suppl.cif
_cod_data_source_block a
_cod_database_code 8104711
_shelx_space_group_comment
;
The symmetry employed for this shelxl refinement is uniquely defined
by the following loop, which should always be used as a source of
symmetry information in preference to the above space-group names.
They are only intended as comments.
;
_shelx_estimated_absorpt_t_max 0.980
_shelx_estimated_absorpt_t_min 0.978
_olex2_refinement_description
;
1. Fixed Uiso
 At 1.2 times of:
  All C(H) groups, All C(H,H) groups, All N(H) groups
 At 1.5 times of:
  All O(H) groups, All O(H,H) groups
2.a Free rotating group:
 O1W(H1WA,H1WB)
2.b Secondary CH2 refined with riding coordinates:
 C1(H1A,H1B), C2(H2A,H2B), C3(H3A,H3B), C4(H4A,H4B), C5(H5A,H5B), C6(H6A,H6B),
 C7(H7A,H7B)
2.c Aromatic/amide H refined with riding coordinates:
 N1(H1), C9(H9), C12(H12), C13(H13), C14(H14), C17(H17), C18(H18), C19(H19),
 C20(H20)
2.d Idealised tetrahedral OH refined as rotating group:
 O2(H2)
;

loop_
_space_group_symop_operation_xyz
'x, y, z'
'-x+1/2, y, -z+1/2'
'-x, -y, -z'
'x-1/2, -y, z-1/2'

loop_
_atom_site_label
_atom_site_type_symbol
_atom_site_fract_x
_atom_site_fract_y
_atom_site_fract_z
_atom_site_U_iso_or_equiv
_atom_site_adp_type
_atom_site_occupancy
_atom_site_site_symmetry_order
_atom_site_calc_flag
_atom_site_refinement_flags_posn
_atom_site_refinement_flags_adp
_atom_site_refinement_flags_occupancy
_atom_site_disorder_assembly
_atom_site_disorder_group
C1 C 0.7253(3) 0.0591(3) 0.66817(13) 0.0919(9) Uani 1 1 d . . . . .
H1 H 0.651006 0.050409 0.695704 0.110 Uiso 1 1 calc R U . . .
C2 C 0.7075(3) 0.1621(3) 0.62354(11) 0.0742(7) Uani 1 1 d . . . . .
H2A H 0.624015 0.220782 0.621615 0.089 Uiso 1 1 calc R U . . .
C3 C 0.81394(19) 0.17790(19) 0.58177(8) 0.0463(4) Uani 1 1 d . . . . .
C4 C 0.9309(2) 0.0840(2) 0.58683(10) 0.0609(5) Uani 1 1 d . . . . .
H4A H 1.004185 0.087341 0.558610 0.073 Uiso 1 1 calc R U . . .
C5 C 0.9390(2) -0.0149(2) 0.63385(10) 0.0667(6) Uani 1 1 d . . . . .
H5 H 1.020240 -0.076092 0.636632 0.080 Uiso 1 1 calc R U . . .
C6 C 0.79258(19) 0.28873(19) 0.53250(8) 0.0473(4) Uani 1 1 d . . . . .
C7 C 0.9955(2) 0.40582(19) 0.41158(8) 0.0489(4) Uani 1 1 d . . . . .
H7 H 1.083856 0.354661 0.422515 0.059 Uiso 1 1 calc R U . . .
C8 C 0.98323(19) 0.49382(19) 0.35638(8) 0.0460(4) Uani 1 1 d . . . . .
C9 C 1.0836(2) 0.5171(2) 0.31289(10) 0.0654(6) Uani 1 1 d . . . . .
H9 H 1.179848 0.477934 0.313557 0.079 Uiso 1 1 calc R U . . .
C10 C 1.0161(2) 0.6101(2) 0.26729(9) 0.0586(5) Uani 1 1 d . . . . .
H10 H 1.059597 0.644158 0.232345 0.070 Uiso 1 1 calc R U . . .
C11 C 0.87511(17) 0.64211(17) 0.28315(7) 0.0381(4) Uani 1 1 d . . . . .
C12 C 0.750000 0.7323(2) 0.250000 0.0396(5) Uani 1 2 d S T P . .
C13 C 0.6840(2) 0.8234(2) 0.29927(9) 0.0551(5) Uani 1 1 d . . . . .
H13A H 0.640215 0.767122 0.329741 0.083 Uiso 1 1 calc R U . . .
H13B H 0.606398 0.881573 0.277501 0.083 Uiso 1 1 calc R U . . .
H13C H 0.764019 0.878489 0.321432 0.083 Uiso 1 1 calc R U . . .
C14 C 0.4127(3) -0.1197(2) 0.58315(11) 0.0723(6) Uani 1 1 d . . . . .
H14 H 0.476237 -0.113746 0.551062 0.087 Uiso 1 1 calc R U . . .
C15 C 0.3634(3) -0.2175(3) 0.68300(14) 0.0919(8) Uani 1 1 d . . . . .
H15A H 0.424027 -0.191611 0.722457 0.138 Uiso 1 1 calc R U . . .
H15B H 0.330856 -0.310707 0.685989 0.138 Uiso 1 1 calc R U . . .
H15C H 0.275520 -0.159129 0.675540 0.138 Uiso 1 1 calc R U . . .
C16 C 0.5888(3) -0.2883(3) 0.63276(18) 0.1076(10) Uani 1 1 d . . . . .
H16A H 0.636632 -0.272935 0.594688 0.161 Uiso 1 1 calc R U . . .
H16B H 0.561039 -0.382909 0.635006 0.161 Uiso 1 1 calc R U . . .
H16C H 0.658808 -0.264764 0.670024 0.161 Uiso 1 1 calc R U . . .
N1 N 0.8393(2) -0.0286(2) 0.67512(9) 0.0751(6) Uani 1 1 d . . . . .
N2 N 0.90644(16) 0.30549(15) 0.49623(7) 0.0474(4) Uani 1 1 d . . . . .
H2 H 0.990163 0.260073 0.504248 0.057 Uiso 1 1 calc R U . . .
N3 N 0.88600(16) 0.39732(15) 0.44574(7) 0.0471(4) Uani 1 1 d . . . . .
N4 N 0.85684(15) 0.57098(14) 0.33751(6) 0.0399(3) Uani 1 1 d . . . . .
H4 H 0.776956 0.574251 0.357126 0.048 Uiso 1 1 calc R U . . .
N5 N 0.45315(19) -0.20432(19) 0.63060(9) 0.0668(5) Uani 1 1 d . . . . .
O1 O 0.67588(15) 0.35883(16) 0.52466(7) 0.0655(4) Uani 1 1 d . . . . .
O1W O 0.38719(16) 0.41435(15) 0.56803(7) 0.0652(4) Uani 1 1 d G . . . .
H1WA H 0.474440 0.401328 0.555831 0.098 Uiso 1 1 d G U . . .
H1WB H 0.351671 0.483779 0.546739 0.098 Uiso 1 1 d G U . . .
O2W O 0.21742(16) 0.19334(16) 0.50945(8) 0.0703(4) Uani 1 1 d G . . . .
H2WA H 0.274507 0.254823 0.528413 0.105 Uiso 1 1 d G U . . .
H2WB H 0.252977 0.118792 0.525951 0.105 Uiso 1 1 d G U . . .
O2 O 0.2988(2) -0.04786(17) 0.57736(8) 0.0862(5) Uani 1 1 d . . . . .

loop_
_atom_site_aniso_label
_atom_site_aniso_U_11
_atom_site_aniso_U_22
_atom_site_aniso_U_33
_atom_site_aniso_U_23
_atom_site_aniso_U_13
_atom_site_aniso_U_12
N4 0.0383(7) 0.0440(8) 0.0371(7) 0.0043(6) 0.0031(5) 0.0012(6)
O1 0.0519(8) 0.0761(9) 0.0693(9) 0.0203(8) 0.0108(6) 0.0170(7)
O1W 0.0567(8) 0.0648(9) 0.0762(10) 0.0204(7) 0.0165(7) 0.0109(7)
O2W 0.0614(9) 0.0697(10) 0.0766(10) 0.0155(8) -0.0035(7) 0.0038(8)
N2 0.0444(8) 0.0504(9) 0.0460(8) 0.0113(7) 0.0009(6) 0.0050(7)
N3 0.0481(8) 0.0475(9) 0.0437(8) 0.0109(7) -0.0020(6) 0.0030(7)
O2 0.1011(12) 0.0687(10) 0.0820(11) -0.0033(8) -0.0143(9) 0.0231(10)
C11 0.0415(8) 0.0398(9) 0.0319(8) -0.0006(7) 0.0002(6) -0.0026(7)
N5 0.0624(10) 0.0596(11) 0.0760(12) -0.0027(9) -0.0013(9) 0.0108(9)
C12 0.0446(12) 0.0368(12) 0.0359(12) 0.000 -0.0001(9) 0.000
N1 0.0698(12) 0.0886(14) 0.0669(11) 0.0289(10) 0.0085(9) -0.0014(10)
C8 0.0447(9) 0.0484(10) 0.0433(9) 0.0072(8) -0.0004(7) 0.0057(8)
C6 0.0432(9) 0.0510(10) 0.0462(10) 0.0025(8) -0.0001(7) -0.0002(8)
C3 0.0436(9) 0.0526(11) 0.0408(9) 0.0010(8) -0.0016(7) -0.0053(8)
C7 0.0449(9) 0.0519(11) 0.0482(10) 0.0084(8) -0.0007(8) 0.0067(8)
C10 0.0524(10) 0.0753(14) 0.0505(10) 0.0188(10) 0.0153(8) 0.0130(10)
C13 0.0592(11) 0.0473(11) 0.0559(11) -0.0136(9) -0.0032(9) 0.0080(9)
C4 0.0609(12) 0.0598(12) 0.0644(12) 0.0155(10) 0.0174(10) 0.0049(10)
C9 0.0489(10) 0.0828(15) 0.0666(13) 0.0232(11) 0.0147(9) 0.0228(10)
C5 0.0650(12) 0.0629(13) 0.0720(14) 0.0176(11) 0.0076(11) 0.0049(10)
C14 0.0830(15) 0.0643(14) 0.0668(14) -0.0106(12) -0.0018(11) 0.0057(13)
C2 0.0645(12) 0.0960(17) 0.0651(13) 0.0291(13) 0.0197(10) 0.0204(12)
C1 0.0727(15) 0.129(2) 0.0794(16) 0.0443(16) 0.0290(13) 0.0210(16)
C15 0.1029(19) 0.0796(18) 0.0927(19) 0.0071(15) 0.0106(16) 0.0065(15)
C16 0.0744(16) 0.0884(19) 0.157(3) 0.0029(19) 0.0051(17) 0.0275(15)

loop_
_atom_type_symbol
_atom_type_description
_atom_type_scat_dispersion_real
_atom_type_scat_dispersion_imag
_atom_type_scat_source
C C 0.0033 0.0016 'International Tables Vol C Tables 4.2.6.8 and 6.1.1.4'
H H 0.0000 0.0000 'International Tables Vol C Tables 4.2.6.8 and 6.1.1.4'
N N 0.0061 0.0033 'International Tables Vol C Tables 4.2.6.8 and 6.1.1.4'
O O 0.0106 0.0060 'International Tables Vol C Tables 4.2.6.8 and 6.1.1.4'

loop_
_geom_angle_atom_site_label_1
_geom_angle_atom_site_label_2
_geom_angle_atom_site_label_3
_geom_angle
_geom_angle_site_symmetry_1
_geom_angle_site_symmetry_3
C11 N4 H4 124.9 . .
C11 N4 C8 110.29(13) . .
C8 N4 H4 124.9 . .
H1WA O1W H1WB 104.5 . .
H2WA O2W H2WB 104.5 . .
N3 N2 H2 120.7 . .
C6 N2 H2 120.7 . .
C6 N2 N3 118.53(14) . .
C7 N3 N2 115.91(14) . .
N4 C11 C12 121.73(12) . .
N4 C11 C10 107.13(14) . .
C10 C11 C12 131.10(14) . .
C14 N5 C15 120.9(2) . .
C14 N5 C16 121.9(2) . .
C15 N5 C16 117.2(2) . .
C11 C12 C11 108.60(18) 2_655 .
C11 C12 C13 110.31(9) 2_655 2_655
C11 C12 C13 109.34(10) . 2_655
C11 C12 C13 109.34(10) 2_655 .
C11 C12 C13 110.31(9) . .
C13 C12 C13 108.9(2) . 2_655
C5 N1 C1 115.22(19) . .
N4 C8 C7 122.81(15) . .
N4 C8 C9 106.81(15) . .
C9 C8 C7 130.37(17) . .
O1 C6 N2 121.92(16) . .
O1 C6 C3 121.84(16) . .
N2 C6 C3 116.21(15) . .
C4 C3 C6 124.49(16) . .
C2 C3 C6 119.10(17) . .
C2 C3 C4 116.33(18) . .
N3 C7 C8 120.39(16) . .
N3 C7 H7 119.8 . .
C8 C7 H7 119.8 . .
C11 C10 H10 126.1 . .
C11 C10 C9 107.80(16) . .
C9 C10 H10 126.1 . .
C12 C13 H13A 109.5 . .
C12 C13 H13B 109.5 . .
C12 C13 H13C 109.5 . .
H13A C13 H13B 109.5 . .
H13A C13 H13C 109.5 . .
H13B C13 H13C 109.5 . .
C3 C4 H4A 120.2 . .
C3 C4 C5 119.67(18) . .
C5 C4 H4A 120.2 . .
C8 C9 C10 107.97(16) . .
C8 C9 H9 126.0 . .
C10 C9 H9 126.0 . .
N1 C5 C4 124.3(2) . .
N1 C5 H5 117.8 . .
C4 C5 H5 117.8 . .
O2 C14 N5 125.6(2) . .
O2 C14 H14 117.2 . .
N5 C14 H14 117.2 . .
C3 C2 H2A 120.4 . .
C1 C2 C3 119.3(2) . .
C1 C2 H2A 120.4 . .
N1 C1 C2 125.1(2) . .
N1 C1 H1 117.4 . .
C2 C1 H1 117.4 . .
N5 C15 H15A 109.5 . .
N5 C15 H15B 109.5 . .
N5 C15 H15C 109.5 . .
H15A C15 H15B 109.5 . .
H15A C15 H15C 109.5 . .
H15B C15 H15C 109.5 . .
N5 C16 H16A 109.5 . .
N5 C16 H16B 109.5 . .
N5 C16 H16C 109.5 . .
H16A C16 H16B 109.5 . .
H16A C16 H16C 109.5 . .
H16B C16 H16C 109.5 . .

loop_
_geom_bond_atom_site_label_1
_geom_bond_atom_site_label_2
_geom_bond_distance
_geom_bond_site_symmetry_2
N4 H4 0.8600 .
N4 C11 1.361(2) .
N4 C8 1.363(2) .
O1 C6 1.230(2) .
O1W H1WA 0.8505 .
O1W H1WB 0.8503 .
O2W H2WA 0.8500 .
O2W H2WB 0.8498 .
N2 H2 0.8600 .
N2 N3 1.382(2) .
N2 C6 1.344(2) .
N3 C7 1.276(2) .
O2 C14 1.219(3) .
C11 C12 1.511(2) .
C11 C10 1.364(2) .
N5 C14 1.308(3) .
N5 C15 1.438(3) .
N5 C16 1.448(3) .
C12 C13 1.533(2) 2_655
C12 C13 1.533(2) .
N1 C5 1.315(3) .
N1 C1 1.315(3) .
C8 C7 1.435(2) .
C8 C9 1.367(3) .
C6 C3 1.492(3) .
C3 C4 1.375(3) .
C3 C2 1.371(3) .
C7 H7 0.9300 .
C10 H10 0.9300 .
C10 C9 1.397(3) .
C13 H13A 0.9600 .
C13 H13B 0.9600 .
C13 H13C 0.9600 .
C4 H4A 0.9300 .
C4 C5 1.376(3) .
C9 H9 0.9300 .
C5 H5 0.9300 .
C14 H14 0.9300 .
C2 H2A 0.9300 .
C2 C1 1.371(3) .
C1 H1 0.9300 .
C15 H15A 0.9600 .
C15 H15B 0.9600 .
C15 H15C 0.9600 .
C16 H16A 0.9600 .
C16 H16B 0.9600 .
C16 H16C 0.9600 .

loop_
_geom_hbond_atom_site_label_D
_geom_hbond_atom_site_label_H
_geom_hbond_atom_site_label_A
_geom_hbond_distance_DH
_geom_hbond_distance_HA
_geom_hbond_distance_DA
_geom_hbond_angle_DHA
_geom_hbond_site_symmetry_A
N4 H4 O1W 0.86 2.27 3.1060(19) 164.9 3_666
O1W H1WA O1 0.85 2.01 2.8617(19) 176.3 .
O1W H1WB O1 0.85 2.14 2.9545(19) 160.7 3_666
O1W H1WB N3 0.85 2.42 3.018(2) 127.9 3_666
O2W H2WA O1W 0.85 1.98 2.821(2) 172.8 .
O2W H2WB O2 0.85 1.97 2.801(2) 166.7 .
N2 H2 O2W 0.86 2.10 2.935(2) 164.2 1_655
C7 H7 O2W 0.93 2.58 3.368(2) 142.8 1_655
C4 H4A O2W 0.93 2.48 3.346(2) 154.5 1_655

loop_
_geom_torsion_atom_site_label_1
_geom_torsion_atom_site_label_2
_geom_torsion_atom_site_label_3
_geom_torsion_atom_site_label_4
_geom_torsion
_geom_torsion_site_symmetry_1
_geom_torsion_site_symmetry_2
_geom_torsion_site_symmetry_3
_geom_torsion_site_symmetry_4
N4 C11 C12 C11 -72.80(13) . . . 2_655
N4 C11 C12 C13 47.0(2) . . . .
N4 C11 C12 C13 166.78(14) . . . 2_655
N4 C11 C10 C9 0.4(2) . . . .
N4 C8 C7 N3 -0.3(3) . . . .
N4 C8 C9 C10 0.1(2) . . . .
O1 C6 C3 C4 170.43(19) . . . .
O1 C6 C3 C2 -6.3(3) . . . .
N2 N3 C7 C8 177.39(15) . . . .
N2 C6 C3 C4 -8.1(3) . . . .
N2 C6 C3 C2 175.16(19) . . . .
N3 N2 C6 O1 -4.8(3) . . . .
N3 N2 C6 C3 173.68(14) . . . .
C11 N4 C8 C7 -178.74(16) . . . .
C11 N4 C8 C9 0.1(2) . . . .
C11 C10 C9 C8 -0.3(3) . . . .
C12 C11 C10 C9 -177.31(19) . . . .
C8 N4 C11 C12 177.66(15) . . . .
C8 N4 C11 C10 -0.28(19) . . . .
C6 N2 N3 C7 -177.72(16) . . . .
C6 C3 C4 C5 -179.43(19) . . . .
C6 C3 C2 C1 178.9(2) . . . .
C3 C4 C5 N1 1.1(4) . . . .
C3 C2 C1 N1 0.4(5) . . . .
C7 C8 C9 C10 178.8(2) . . . .
C10 C11 C12 C11 104.6(2) . . . 2_655
C10 C11 C12 C13 -15.8(3) . . . 2_655
C10 C11 C12 C13 -135.60(19) . . . .
C4 C3 C2 C1 1.9(3) . . . .
C9 C8 C7 N3 -178.8(2) . . . .
C5 N1 C1 C2 -2.0(4) . . . .
C2 C3 C4 C5 -2.6(3) . . . .
C1 N1 C5 C4 1.2(4) . . . .
C15 N5 C14 O2 -1.5(4) . . . .
C16 N5 C14 O2 178.5(2) . . . .
